data_7108267
loop_
_publ_author_name
'Bryan Yonemoto'
'Zhuo-jia Lin'
'Feng Jiao'

_publ_section_title
;
 A general synthetic method for MPO4 (M = Co, Fe, Mn) frameworks using
 deep-eutectic solvents
;
_journal_name_full Chem.Commun.
_journal_page_first 9132
_journal_paper_doi 10.1039/c2cc34020h
_journal_volume 48
_journal_year 2012
_chemical_formula_sum 'C5 H32 Co4 N5 O20 P5'
_chemical_formula_weight 872.93
_chemical_name_systematic
;
?
;
_space_group_IT_number 63
_symmetry_cell_setting orthorhombic
_symmetry_space_group_name_Hall '-C 2c 2'
_symmetry_space_group_name_H-M 'C m c m'
_atom_sites_solution_hydrogens geom
_atom_sites_solution_primary direct
_atom_sites_solution_secondary difmap
_audit_creation_method SHELXL-97
_cell_angle_alpha 90.00
_cell_angle_beta 90.00
_cell_angle_gamma 90.00
_cell_formula_units_Z 2
_cell_length_a 26.631(5)
_cell_length_b 7.6331(15)
_cell_length_c 6.8120(14)
_cell_measurement_temperature 153(2)
_cell_volume 1384.7(5)
_computing_cell_refinement 'Bruker XSCANS'
_computing_data_collection 'Bruker XSCANS'
_computing_data_reduction 'Bruker SHELXTL'
_computing_molecular_graphics 'Bruker SHELXTL'
_computing_publication_material 'Bruker SHELXTL'
_computing_structure_refinement 'SHELXL-97 (Sheldrick, 1997)'
_computing_structure_solution 'SHELXS-97 (Sheldrick, 1990)'
_diffrn_ambient_temperature 153(2)
_diffrn_measured_fraction_theta_full 0.972
_diffrn_measured_fraction_theta_max 0.972
_diffrn_measurement_device_type 'Bruker P4'
_diffrn_measurement_method '\w scans'
_diffrn_radiation_monochromator graphite
_diffrn_radiation_source 'fine-focus sealed tube'
_diffrn_radiation_type MoK\a
_diffrn_radiation_wavelength 0.71073
_diffrn_reflns_av_R_equivalents 0.0474
_diffrn_reflns_av_sigmaI/netI 0.0420
_diffrn_reflns_limit_h_max 32
_diffrn_reflns_limit_h_min -32
_diffrn_reflns_limit_k_max 9
_diffrn_reflns_limit_k_min -6
_diffrn_reflns_limit_l_max 8
_diffrn_reflns_limit_l_min -8
_diffrn_reflns_number 3054
_diffrn_reflns_theta_full 25.99
_diffrn_reflns_theta_max 25.99
_diffrn_reflns_theta_min 3.52
_exptl_absorpt_coefficient_mu 2.732
_exptl_absorpt_correction_type none
_exptl_crystal_colour blue
_exptl_crystal_density_diffrn 2.094
_exptl_crystal_density_method 'not measured'
_exptl_crystal_description prism
_exptl_crystal_F_000 880
_exptl_crystal_size_max 0.4
_exptl_crystal_size_mid 0.2
_exptl_crystal_size_min 0.2
_refine_diff_density_max 0.723
_refine_diff_density_min -0.596
_refine_diff_density_rms 0.123
_refine_ls_extinction_method none
_refine_ls_goodness_of_fit_ref 1.085
_refine_ls_hydrogen_treatment constr
_refine_ls_matrix_type full
_refine_ls_number_parameters 65
_refine_ls_number_reflns 741
_refine_ls_number_restraints 24
_refine_ls_restrained_S_all 1.073
_refine_ls_R_factor_all 0.0548
_refine_ls_R_factor_gt 0.0402
_refine_ls_shift/su_max 0.000
_refine_ls_shift/su_mean 0.000
_refine_ls_structure_factor_coef Fsqd
_refine_ls_weighting_details 'calc w=1/[\s^2^(Fo^2^)+(0.0682P)^2^+1.2562P] where P=(Fo^2^+2Fc^2^)/3'
_refine_ls_weighting_scheme calc
_refine_ls_wR_factor_gt 0.1076
_refine_ls_wR_factor_ref 0.1159
_reflns_number_gt 575
_reflns_number_total 741
_reflns_threshold_expression >2sigma(I)
_cod_data_source_file c2cc34020h.txt
_cod_data_source_block fengs1
_cod_original_sg_symbol_H-M Cmcm
_cod_database_code 7108267

loop_
_symmetry_equiv_pos_as_xyz
'x, y, z'
'-x, -y, z+1/2'
'-x, y, -z+1/2'
'x, -y, -z'
'x+1/2, y+1/2, z'
'-x+1/2, -y+1/2, z+1/2'
'-x+1/2, y+1/2, -z+1/2'
'x+1/2, -y+1/2, -z'
'-x, -y, -z'
'x, y, -z-1/2'
'x, -y, z-1/2'
'-x, y, z'
'-x+1/2, -y+1/2, -z'
'x+1/2, y+1/2, -z-1/2'
'x+1/2, -y+1/2, z-1/2'
'-x+1/2, y+1/2, z'

loop_
_atom_site_label
_atom_site_type_symbol
_atom_site_fract_x
_atom_site_fract_y
_atom_site_fract_z
_atom_site_U_iso_or_equiv
_atom_site_adp_type
_atom_site_occupancy
_atom_site_symmetry_multiplicity
_atom_site_calc_flag
_atom_site_refinement_flags
_atom_site_disorder_assembly
_atom_site_disorder_group
Co1 Co 0.25826(3) 0.0000 1.0000 0.0243(3) Uani 1 2 d S . .
P1 P 0.18372(5) 0.2044(2) 0.7500 0.0226(4) Uani 1 2 d S . .
O1 O 0.19533(11) 0.3095(4) 0.9359(4) 0.0373(8) Uani 1 1 d . . .
O2 O 0.22150(14) 0.0437(5) 0.7500 0.0235(9) Uani 1 2 d S . .
O3 O 0.13091(15) 0.1375(6) 0.7500 0.0417(12) Uani 1 2 d S . .
N1 N 0.1273(3) -0.2275(9) 0.7500 0.0600(19) Uani 1 2 d S . .
H1A H 0.1250 -0.1107 0.7500 0.072 Uiso 1 2 d SR . .
H1B H 0.1457 -0.2565 0.6441 0.072 Uiso 1 1 d R . .
C1 C 0.0862(3) -0.3387(15) 0.7500 0.081(3) Uani 1 2 d S . .
H1C H 0.0933 -0.4621 0.7500 0.097 Uiso 1 2 d SR . .
H1D H 0.0683 -0.2930 0.6389 0.097 Uiso 1 1 d R . .
P2 P 0.0000 -0.1267(8) 0.2500 0.0658(14) Uani 0.50 4 d SPU . 1
O1Q O 0.0000 -0.027(5) 0.075(4) 0.232(17) Uani 0.50 2 d SP . 1
O2Q O -0.0422(4) -0.2554(18) 0.2500 0.100(5) Uani 0.50 2 d SPU A 1
H2 H -0.0713 -0.2151 0.2500 0.150 Uiso 0.50 2 d SPR A 1
N2 N 0.0000 -0.1267(8) 0.2500 0.0658(14) Uani 0.50 4 d SPU B 2
H2A H -0.0279 -0.0859 0.3132 0.099 Uiso 0.13 1 d PR B 2
H2B H 0.0000 -0.0859 0.1268 0.099 Uiso 0.25 2 d SPR B 2
C2 C 0.0000 -0.298(3) 0.2500 0.059(6) Uani 0.50 4 d SPU B 2
H2D H 0.0340 -0.3400 0.2500 0.088 Uiso 0.25 2 d SPR B 2
H2E H -0.0167 -0.3400 0.1342 0.088 Uiso 0.13 1 d PR B 2

loop_
_atom_site_aniso_label
_atom_site_aniso_U_11
_atom_site_aniso_U_22
_atom_site_aniso_U_33
_atom_site_aniso_U_23
_atom_site_aniso_U_13
_atom_site_aniso_U_12
Co1 0.0315(5) 0.0245(5) 0.0169(4) -0.0025(3) 0.000 0.000
P1 0.0271(7) 0.0150(7) 0.0258(7) 0.000 0.000 -0.0011(6)
O1 0.0454(17) 0.0326(18) 0.0340(16) -0.0136(14) 0.0129(13) -0.0115(15)
O2 0.031(2) 0.019(2) 0.0204(17) 0.000 0.000 0.0072(15)
O3 0.026(2) 0.030(3) 0.069(3) 0.000 0.000 -0.0014(19)
N1 0.084(5) 0.046(5) 0.050(4) 0.000 0.000 -0.021(4)
C1 0.075(6) 0.091(9) 0.077(6) 0.000 0.000 -0.033(6)
P2 0.086(4) 0.054(3) 0.058(3) 0.000 0.000 0.000
O1Q 0.32(4) 0.21(4) 0.17(3) 0.15(2) 0.000 0.000
O2Q 0.040(7) 0.054(9) 0.207(15) 0.000 0.000 0.000(6)
N2 0.086(4) 0.054(3) 0.058(3) 0.000 0.000 0.000
C2 0.040(11) 0.033(12) 0.102(16) 0.000 0.000 0.000

loop_
_atom_type_symbol
_atom_type_description
_atom_type_scat_dispersion_real
_atom_type_scat_dispersion_imag
_atom_type_scat_source
C C 0.0033 0.0016 'International Tables Vol C Tables 4.2.6.8 and 6.1.1.4'
H H 0.0000 0.0000 'International Tables Vol C Tables 4.2.6.8 and 6.1.1.4'
N N 0.0061 0.0033 'International Tables Vol C Tables 4.2.6.8 and 6.1.1.4'
O O 0.0106 0.0060 'International Tables Vol C Tables 4.2.6.8 and 6.1.1.4'
P P 0.1023 0.0942 'International Tables Vol C Tables 4.2.6.8 and 6.1.1.4'
Co Co 0.3494 0.9721 'International Tables Vol C Tables 4.2.6.8 and 6.1.1.4'

loop_
_geom_angle_atom_site_label_1
_geom_angle_atom_site_label_2
_geom_angle_atom_site_label_3
_geom_angle
_geom_angle_site_symmetry_1
_geom_angle_site_symmetry_3
O1 Co1 O1 101.72(19) 13_557 16_545
O1 Co1 O2 112.11(15) 13_557 .
O1 Co1 O2 104.12(12) 16_545 .
O1 Co1 O2 104.12(12) 13_557 11_556
O1 Co1 O2 112.11(15) 16_545 11_556
O2 Co1 O2 121.1(2) . 11_556
O3 P1 O1 111.63(14) . .
O3 P1 O1 111.63(14) . 10_557
O1 P1 O1 111.7(3) . 10_557
O3 P1 O2 109.4(2) . .
O1 P1 O2 106.08(16) . .
O1 P1 O2 106.08(16) 10_557 .
P1 O1 Co1 134.53(18) . 13_557
P1 O2 Co1 116.17(12) . .
P1 O2 Co1 116.17(12) . 10_557
Co1 O2 Co1 117.46(19) . 10_557
O1Q P2 O1Q 115(3) 10_556 .
O1Q P2 O2Q 110.7(11) 10_556 3
O1Q P2 O2Q 110.7(11) . 3
O1Q P2 O2Q 110.7(11) 10_556 .
O1Q P2 O2Q 110.7(11) . .
O2Q P2 O2Q 97.7(11) 3 .
O1Q O1Q P2 170(6) 9 .

loop_
_geom_bond_atom_site_label_1
_geom_bond_atom_site_label_2
_geom_bond_distance
_geom_bond_site_symmetry_2
Co1 O1 1.958(3) 13_557
Co1 O1 1.958(3) 16_545
Co1 O2 1.992(2) .
Co1 O2 1.992(2) 11_556
P1 O3 1.496(4) .
P1 O1 1.531(3) .
P1 O1 1.531(3) 10_557
P1 O2 1.586(4) .
O1 Co1 1.958(3) 13_557
O2 Co1 1.992(2) 10_557
N1 C1 1.385(10) .
P2 O1Q 1.413(19) 10_556
P2 O1Q 1.413(19) .
P2 O2Q 1.493(13) 3
P2 O2Q 1.493(13) .
O1Q O1Q 1.10(4) 9

loop_
_geom_hbond_atom_site_label_D
_geom_hbond_atom_site_label_H
_geom_hbond_atom_site_label_A
_geom_hbond_distance_DH
_geom_hbond_distance_HA
_geom_hbond_distance_DA
_geom_hbond_angle_DHA
_geom_hbond_site_symmetry_A
N1 H1A O3 0.89 1.90 2.788(9) 171.2 .
N1 H1B O1 0.90 1.98 2.872(6) 171.1 11
O2Q H2 O3 0.83 1.69 2.528(13) 178.8 9_556
